data_7701784
loop_
_publ_author_name
'Mikata, Yuji'
'Kaneda, Minori'
'Konno, Hideo'
'Matsumoto, Arimasa'
'Sato, Shin-Ichiro'
'Kawamura, Masaya'
'Iwatsuki, Satoshi'

_publ_section_title
;
 Methoxy-substituted tetrakisquinoline analogs of EGTA and BAPTA for
 fluorescence detection of Cd<sup>2+</sup>&#x2009;.
;
_journal_issue 12
_journal_name_full 'Dalton transactions (Cambridge, England : 2003)'
_journal_page_first 3840
_journal_page_last 3852
_journal_paper_doi 10.1039/c8dt04735a
_journal_volume 48
_journal_year 2019
_chemical_formula_moiety 'C54 H44 N6 O2'
_chemical_formula_sum 'C54 H44 N6 O2'
_chemical_formula_weight 808.98
_space_group_crystal_system triclinic
_space_group_IT_number 2
_space_group_name_Hall '-P 1'
_space_group_name_H-M_alt 'P -1'
_atom_sites_solution_hydrogens geom
_atom_sites_solution_primary direct
_atom_sites_solution_secondary difmap
_audit_update_record
;
2018-11-22 deposited with the CCDC.
2019-01-30 downloaded from the CCDC.
;
_cell_angle_alpha 77.787(5)
_cell_angle_beta 87.943(6)
_cell_angle_gamma 73.552(4)
_cell_formula_units_Z 2
_cell_length_a 10.7273(18)
_cell_length_b 11.8900(18)
_cell_length_c 17.402(3)
_cell_measurement_reflns_used 5555
_cell_measurement_temperature 153
_cell_measurement_theta_max 27.48
_cell_measurement_theta_min 3.05
_cell_volume 2079.9(6)
_computing_cell_refinement CrystalClear
_computing_data_collection 'CrystalClear (Rigaku/MSC Inc., 2006)'
_computing_data_reduction CrystalClear
_computing_molecular_graphics 'CrystalStructure 4.2.5'
_computing_publication_material 'CrystalStructure 4.2.5 (Rigaku, 2017)'
_computing_structure_refinement 'SHELXL Version 2016/6 (Sheldrick, 2008)'
_computing_structure_solution 'SIR92 (Altomare, et al., 1994)'
_diffrn_ambient_temperature 153
_diffrn_detector_area_resol_mean 7.314
_diffrn_measured_fraction_theta_full 0.974
_diffrn_measured_fraction_theta_max 0.952
_diffrn_measurement_device_type 'Rigaku Mercury70'
_diffrn_measurement_method \w
_diffrn_radiation_type 'Mo K\a'
_diffrn_radiation_wavelength 0.71075
_diffrn_reflns_av_R_equivalents 0.0176
_diffrn_reflns_Laue_measured_fraction_full 0.974
_diffrn_reflns_Laue_measured_fraction_max 0.952
_diffrn_reflns_limit_h_max 13
_diffrn_reflns_limit_h_min -13
_diffrn_reflns_limit_k_max 12
_diffrn_reflns_limit_k_min -15
_diffrn_reflns_limit_l_max 21
_diffrn_reflns_limit_l_min -21
_diffrn_reflns_number 16366
_diffrn_reflns_point_group_measured_fraction_full 0.974
_diffrn_reflns_point_group_measured_fraction_max 0.952
_diffrn_reflns_theta_full 25.242
_diffrn_reflns_theta_max 27.485
_diffrn_reflns_theta_min 3.050
_diffrn_standards_number 0
_exptl_absorpt_coefficient_mu 0.080
_exptl_absorpt_correction_T_max 0.984
_exptl_absorpt_correction_T_min 0.808
_exptl_absorpt_correction_type multi-scan
_exptl_absorpt_process_details 'REQAB (Rigaku, 1998)'
_exptl_crystal_colour colorless
_exptl_crystal_density_diffrn 1.292
_exptl_crystal_density_method 'not measured'
_exptl_crystal_description unknown
_exptl_crystal_F_000 852.00
_exptl_crystal_size_max 0.300
_exptl_crystal_size_mid 0.300
_exptl_crystal_size_min 0.200
_refine_diff_density_max 0.18
_refine_diff_density_min -0.22
_refine_ls_extinction_method none
_refine_ls_goodness_of_fit_ref 1.115
_refine_ls_hydrogen_treatment refxyz
_refine_ls_number_parameters 735
_refine_ls_number_reflns 9080
_refine_ls_number_restraints 0
_refine_ls_R_factor_all 0.0599
_refine_ls_R_factor_gt 0.0470
_refine_ls_shift/su_max 0.001
_refine_ls_structure_factor_coef Fsqd
_refine_ls_weighting_details 'w = 1/[\s^2^(Fo^2^)+(0.0504P)^2^+0.1297P] where P=(Fo^2^+2Fc^2^)/3'
_refine_ls_weighting_scheme calc
_refine_ls_wR_factor_gt 0.1072
_refine_ls_wR_factor_ref 0.1160
_reflns_Friedel_coverage 0.000
_reflns_number_gt 7449
_reflns_number_total 9080
_reflns_threshold_expression F^2^>2.0\s(F^2^)
_cod_data_source_file c8dt04735a2.cif
_cod_data_source_block BAPTQ-170715
_cod_database_code 7701784

loop_
_space_group_symop_id
_space_group_symop_operation_xyz
1 +X,+Y,+Z
2 -X,-Y,-Z

loop_
_atom_site_label
_atom_site_type_symbol
_atom_site_fract_x
_atom_site_fract_y
_atom_site_fract_z
_atom_site_U_iso_or_equiv
_atom_site_adp_type
_atom_site_occupancy
_atom_site_site_symmetry_order
_atom_site_calc_flag
O1 O 0.69941(9) -0.02605(9) 0.63270(5) 0.0279(2) Uani 1 1 d
O2 O 0.95487(10) -0.09200(9) 0.69783(6) 0.0290(2) Uani 1 1 d
N1 N 0.50179(11) 0.13487(10) 0.68242(6) 0.0230(2) Uani 1 1 d
N2 N 1.05898(11) 0.07898(10) 0.72564(6) 0.0239(2) Uani 1 1 d
N3 N 0.49428(11) -0.06683(10) 0.86712(6) 0.0228(2) Uani 1 1 d
N4 N 0.41912(11) 0.42208(10) 0.74491(7) 0.0264(3) Uani 1 1 d
N5 N 1.08675(11) 0.24293(10) 0.54143(7) 0.0245(3) Uani 1 1 d
N6 N 1.00380(11) 0.32912(10) 0.82719(7) 0.0265(3) Uani 1 1 d
C1 C 0.61922(13) 0.05538(12) 0.57420(8) 0.0239(3) Uani 1 1 d
C2 C 0.51688(13) 0.14195(12) 0.60063(8) 0.0236(3) Uani 1 1 d
C3 C 0.44165(15) 0.23485(14) 0.54418(9) 0.0319(3) Uani 1 1 d
C4 C 0.46384(16) 0.24016(16) 0.46412(10) 0.0374(4) Uani 1 1 d
C5 C 0.55874(16) 0.15086(16) 0.43980(9) 0.0369(4) Uani 1 1 d
C6 C 0.63637(15) 0.05758(15) 0.49488(9) 0.0310(3) Uani 1 1 d
C7 C 0.80609(14) -0.11585(14) 0.61066(9) 0.0305(3) Uani 1 1 d
C8 C 0.89012(14) -0.17558(13) 0.68298(10) 0.0299(3) Uani 1 1 d
C9 C 1.02335(13) -0.11897(13) 0.76781(8) 0.0253(3) Uani 1 1 d
C10 C 1.07660(13) -0.02963(12) 0.78259(8) 0.0248(3) Uani 1 1 d
C11 C 1.13516(15) -0.04829(15) 0.85584(9) 0.0320(3) Uani 1 1 d
C12 C 1.14403(16) -0.15314(16) 0.91211(10) 0.0385(4) Uani 1 1 d
C13 C 1.09755(16) -0.24173(15) 0.89509(10) 0.0380(4) Uani 1 1 d
C14 C 1.03767(15) -0.22497(14) 0.82264(10) 0.0333(3) Uani 1 1 d
C15 C 0.48167(13) 0.02349(12) 0.72926(8) 0.0232(3) Uani 1 1 d
C16 C 0.55297(13) -0.01577(12) 0.80785(8) 0.0224(3) Uani 1 1 d
C17 C 0.67967(14) -0.00329(13) 0.81426(9) 0.0271(3) Uani 1 1 d
C18 C 0.74743(14) -0.05005(13) 0.88380(8) 0.0279(3) Uani 1 1 d
C19 C 0.75746(14) -0.16806(14) 1.02088(8) 0.0288(3) Uani 1 1 d
C20 C 0.69920(15) -0.22893(14) 1.08007(9) 0.0306(3) Uani 1 1 d
C21 C 0.57031(15) -0.23117(14) 1.06956(9) 0.0315(3) Uani 1 1 d
C22 C 0.50271(14) -0.17485(13) 1.00045(8) 0.0285(3) Uani 1 1 d
C23 C 0.56208(13) -0.11494(12) 0.93733(8) 0.0227(3) Uani 1 1 d
C24 C 0.69069(13) -0.10991(12) 0.94824(8) 0.0240(3) Uani 1 1 d
C25 C 0.42059(14) 0.23940(13) 0.70898(9) 0.0264(3) Uani 1 1 d
C26 C 0.48439(13) 0.33796(12) 0.70792(8) 0.0236(3) Uani 1 1 d
C27 C 0.60486(14) 0.33732(13) 0.67297(9) 0.0298(3) Uani 1 1 d
C28 C 0.65969(15) 0.42572(14) 0.67870(9) 0.0308(3) Uani 1 1 d
C29 C 0.64982(16) 0.60662(13) 0.73237(9) 0.0323(3) Uani 1 1 d
C30 C 0.58261(17) 0.69039(14) 0.77280(10) 0.0365(4) Uani 1 1 d
C31 C 0.45836(18) 0.68857(15) 0.80180(10) 0.0412(4) Uani 1 1 d
C32 C 0.40532(17) 0.60054(14) 0.79145(10) 0.0370(4) Uani 1 1 d
C33 C 0.47375(14) 0.51133(12) 0.75106(8) 0.0269(3) Uani 1 1 d
C34 C 0.59615(14) 0.51549(12) 0.71977(8) 0.0263(3) Uani 1 1 d
C35 C 1.11286(14) 0.06950(13) 0.64750(8) 0.0261(3) Uani 1 1 d
C36 C 1.03040(13) 0.16662(12) 0.58442(8) 0.0246(3) Uani 1 1 d
C37 C 0.89859(14) 0.17102(14) 0.57307(9) 0.0310(3) Uani 1 1 d
C38 C 0.82722(15) 0.25269(14) 0.51254(9) 0.0331(3) Uani 1 1 d
C39 C 0.82030(15) 0.41697(14) 0.39558(9) 0.0337(3) Uani 1 1 d
C40 C 0.88203(15) 0.49125(14) 0.34872(10) 0.0335(3) Uani 1 1 d
C41 C 1.00935(15) 0.48772(13) 0.36841(9) 0.0325(3) Uani 1 1 d
C42 C 1.07421(14) 0.40855(13) 0.43309(9) 0.0292(3) Uani 1 1 d
C43 C 1.01483(13) 0.32727(12) 0.48073(8) 0.0245(3) Uani 1 1 d
C44 C 0.88475(14) 0.33343(13) 0.46250(8) 0.0276(3) Uani 1 1 d
C45 C 1.08326(14) 0.18005(13) 0.75084(9) 0.0261(3) Uani 1 1 d
C46 C 0.97988(13) 0.23956(12) 0.80214(8) 0.0232(3) Uani 1 1 d
C47 C 0.86513(14) 0.20492(13) 0.81882(9) 0.0281(3) Uani 1 1 d
C48 C 0.77284(15) 0.26467(14) 0.86293(9) 0.0312(3) Uani 1 1 d
C49 C 0.70115(17) 0.43197(15) 0.93485(9) 0.0389(4) Uani 1 1 d
C50 C 0.7263(2) 0.52620(16) 0.95789(10) 0.0473(5) Uani 1 1 d
C51 C 0.8442(2) 0.55411(16) 0.93877(11) 0.0479(5) Uani 1 1 d
C52 C 0.93506(19) 0.48840(15) 0.89647(10) 0.0402(4) Uani 1 1 d
C53 C 0.91100(14) 0.39095(13) 0.87090(8) 0.0282(3) Uani 1 1 d
C54 C 0.79299(14) 0.36204(13) 0.89032(8) 0.0295(3) Uani 1 1 d
H1 H 0.3713(17) 0.2982(16) 0.5607(10) 0.047(5) Uiso 1 1 d
H2 H 0.4086(16) 0.3073(16) 0.4269(10) 0.039(5) Uiso 1 1 d
H3 H 0.5749(17) 0.1552(16) 0.3818(11) 0.044(5) Uiso 1 1 d
H4 H 0.7048(16) -0.0054(15) 0.4776(9) 0.036(4) Uiso 1 1 d
H5 H 0.8543(15) -0.0763(13) 0.5685(9) 0.026(4) Uiso 1 1 d
H6 H 0.7678(16) -0.1751(15) 0.5910(9) 0.043(5) Uiso 1 1 d
H7 H 0.9560(16) -0.2520(15) 0.6735(9) 0.034(4) Uiso 1 1 d
H8 H 0.8338(16) -0.1948(15) 0.7303(9) 0.037(4) Uiso 1 1 d
H9 H 1.1713(15) 0.0126(14) 0.8680(9) 0.030(4) Uiso 1 1 d
H10 H 1.1867(19) -0.1620(17) 0.9635(11) 0.058(6) Uiso 1 1 d
H11 H 1.1072(17) -0.3177(17) 0.9354(11) 0.051(5) Uiso 1 1 d
H12 H 1.0034(16) -0.2822(15) 0.8098(9) 0.038(5) Uiso 1 1 d
H13 H 0.5142(14) -0.0397(13) 0.6981(8) 0.022(4) Uiso 1 1 d
H14 H 0.3885(15) 0.0318(14) 0.7380(9) 0.030(4) Uiso 1 1 d
H15 H 0.7169(16) 0.0353(14) 0.7675(9) 0.035(4) Uiso 1 1 d
H16 H 0.8349(16) -0.0431(14) 0.8908(9) 0.033(4) Uiso 1 1 d
H17 H 0.8507(16) -0.1656(15) 1.0276(9) 0.039(4) Uiso 1 1 d
H18 H 0.7455(15) -0.2746(14) 1.1307(9) 0.033(4) Uiso 1 1 d
H19 H 0.5293(16) -0.2760(15) 1.1127(10) 0.039(5) Uiso 1 1 d
H20 H 0.4104(15) -0.1769(13) 0.9933(8) 0.028(4) Uiso 1 1 d
H21 H 0.4048(15) 0.2083(14) 0.7654(10) 0.033(4) Uiso 1 1 d
H22 H 0.3319(15) 0.2742(13) 0.6795(8) 0.027(4) Uiso 1 1 d
H23 H 0.6475(16) 0.2758(15) 0.6441(9) 0.038(4) Uiso 1 1 d
H24 H 0.7454(16) 0.4275(15) 0.6542(9) 0.038(4) Uiso 1 1 d
H25 H 0.7400(17) 0.6086(15) 0.7121(9) 0.041(5) Uiso 1 1 d
H26 H 0.6205(17) 0.7559(16) 0.7824(10) 0.043(5) Uiso 1 1 d
H27 H 0.4115(18) 0.7491(17) 0.8307(11) 0.053(5) Uiso 1 1 d
H28 H 0.3230(18) 0.5953(16) 0.8110(10) 0.046(5) Uiso 1 1 d
H29 H 1.1160(14) -0.0119(14) 0.6364(8) 0.029(4) Uiso 1 1 d
H30 H 1.2044(16) 0.0768(14) 0.6443(9) 0.031(4) Uiso 1 1 d
H31 H 0.8624(15) 0.1124(14) 0.6089(9) 0.032(4) Uiso 1 1 d
H32 H 0.7345(17) 0.2545(15) 0.5026(9) 0.039(4) Uiso 1 1 d
H33 H 0.7310(17) 0.4168(15) 0.3813(9) 0.039(5) Uiso 1 1 d
H34 H 0.8390(16) 0.5446(15) 0.2992(10) 0.037(4) Uiso 1 1 d
H35 H 1.0519(16) 0.5433(15) 0.3346(10) 0.040(5) Uiso 1 1 d
H36 H 1.1637(17) 0.4065(15) 0.4486(9) 0.043(5) Uiso 1 1 d
H37 H 1.1699(16) 0.1607(14) 0.7789(9) 0.030(4) Uiso 1 1 d
H38 H 1.0851(14) 0.2412(14) 0.7020(9) 0.028(4) Uiso 1 1 d
H39 H 0.8537(15) 0.1373(14) 0.7984(9) 0.032(4) Uiso 1 1 d
H40 H 0.6874(18) 0.2417(16) 0.8757(10) 0.053(5) Uiso 1 1 d
H41 H 0.6189(18) 0.4086(16) 0.9478(10) 0.051(5) Uiso 1 1 d
H42 H 0.6616(18) 0.5752(17) 0.9896(10) 0.051(5) Uiso 1 1 d
H43 H 0.8610(18) 0.6200(18) 0.9561(11) 0.055(5) Uiso 1 1 d
H44 H 1.0203(19) 0.5046(17) 0.8844(10) 0.052(5) Uiso 1 1 d

loop_
_atom_site_aniso_label
_atom_site_aniso_U_11
_atom_site_aniso_U_22
_atom_site_aniso_U_33
_atom_site_aniso_U_23
_atom_site_aniso_U_13
_atom_site_aniso_U_12
O1 0.0263(5) 0.0295(5) 0.0252(5) -0.0103(4) 0.0008(4) -0.0005(4)
O2 0.0323(5) 0.0268(5) 0.0297(6) -0.0045(4) -0.0046(4) -0.0115(4)
N1 0.0275(6) 0.0210(6) 0.0209(6) -0.0046(5) 0.0027(5) -0.0074(5)
N2 0.0285(6) 0.0243(6) 0.0198(6) -0.0047(5) 0.0034(5) -0.0091(5)
N3 0.0243(6) 0.0223(6) 0.0219(6) -0.0053(5) 0.0013(5) -0.0063(5)
N4 0.0269(6) 0.0229(6) 0.0277(6) -0.0064(5) 0.0011(5) -0.0037(5)
N5 0.0249(6) 0.0265(6) 0.0223(6) -0.0060(5) 0.0025(5) -0.0074(5)
N6 0.0304(6) 0.0234(6) 0.0263(6) -0.0038(5) -0.0022(5) -0.0092(5)
C1 0.0242(7) 0.0276(7) 0.0224(7) -0.0063(6) -0.0002(5) -0.0101(5)
C2 0.0256(7) 0.0254(7) 0.0210(7) -0.0039(6) 0.0002(5) -0.0098(6)
C3 0.0324(8) 0.0304(8) 0.0295(8) -0.0014(6) -0.0042(6) -0.0066(6)
C4 0.0389(9) 0.0412(9) 0.0278(9) 0.0041(7) -0.0081(7) -0.0120(7)
C5 0.0404(9) 0.0539(10) 0.0214(8) -0.0049(7) -0.0007(7) -0.0235(8)
C6 0.0298(7) 0.0425(9) 0.0260(8) -0.0137(7) 0.0026(6) -0.0141(7)
C7 0.0254(7) 0.0323(8) 0.0361(9) -0.0180(7) 0.0007(6) -0.0040(6)
C8 0.0281(7) 0.0227(7) 0.0402(9) -0.0110(7) -0.0016(7) -0.0056(6)
C9 0.0224(6) 0.0261(7) 0.0251(8) -0.0033(6) -0.0016(6) -0.0044(5)
C10 0.0234(6) 0.0260(7) 0.0241(7) -0.0037(6) 0.0029(5) -0.0069(5)
C11 0.0326(8) 0.0376(8) 0.0274(8) -0.0037(7) -0.0025(6) -0.0144(7)
C12 0.0352(8) 0.0468(10) 0.0291(9) 0.0049(7) -0.0083(7) -0.0132(7)
C13 0.0344(8) 0.0348(9) 0.0371(9) 0.0094(7) -0.0068(7) -0.0090(7)
C14 0.0302(8) 0.0266(8) 0.0409(9) -0.0008(7) -0.0022(7) -0.0088(6)
C15 0.0244(7) 0.0233(7) 0.0230(7) -0.0039(6) 0.0012(5) -0.0093(5)
C16 0.0248(6) 0.0201(6) 0.0234(7) -0.0068(5) 0.0023(5) -0.0066(5)
C17 0.0282(7) 0.0313(8) 0.0246(8) -0.0048(6) 0.0024(6) -0.0140(6)
C18 0.0257(7) 0.0349(8) 0.0264(8) -0.0075(6) 0.0003(6) -0.0130(6)
C19 0.0261(7) 0.0344(8) 0.0259(8) -0.0099(6) -0.0005(6) -0.0057(6)
C20 0.0322(8) 0.0334(8) 0.0232(8) -0.0068(6) -0.0007(6) -0.0038(6)
C21 0.0323(8) 0.0371(8) 0.0241(8) -0.0033(6) 0.0035(6) -0.0107(7)
C22 0.0268(7) 0.0343(8) 0.0251(8) -0.0053(6) 0.0030(6) -0.0106(6)
C23 0.0242(6) 0.0216(6) 0.0222(7) -0.0066(5) 0.0021(5) -0.0049(5)
C24 0.0248(7) 0.0255(7) 0.0229(7) -0.0088(6) 0.0015(5) -0.0066(5)
C25 0.0252(7) 0.0255(7) 0.0295(8) -0.0091(6) 0.0065(6) -0.0069(6)
C26 0.0251(7) 0.0229(7) 0.0207(7) -0.0029(5) -0.0007(5) -0.0047(5)
C27 0.0301(7) 0.0297(8) 0.0331(8) -0.0117(7) 0.0077(6) -0.0109(6)
C28 0.0303(8) 0.0325(8) 0.0323(8) -0.0097(6) 0.0072(6) -0.0116(6)
C29 0.0411(9) 0.0267(7) 0.0285(8) -0.0012(6) -0.0039(7) -0.0115(7)
C30 0.0505(10) 0.0242(7) 0.0359(9) -0.0061(7) -0.0066(7) -0.0115(7)
C31 0.0509(10) 0.0279(8) 0.0449(10) -0.0157(8) 0.0004(8) -0.0054(7)
C32 0.0364(8) 0.0312(8) 0.0439(10) -0.0153(7) 0.0058(7) -0.0054(7)
C33 0.0301(7) 0.0222(7) 0.0260(8) -0.0045(6) -0.0021(6) -0.0037(6)
C34 0.0327(7) 0.0229(7) 0.0218(7) -0.0008(6) -0.0027(6) -0.0079(6)
C35 0.0242(7) 0.0296(7) 0.0227(7) -0.0044(6) 0.0025(6) -0.0061(6)
C36 0.0253(7) 0.0271(7) 0.0210(7) -0.0067(6) 0.0029(5) -0.0058(6)
C37 0.0275(7) 0.0338(8) 0.0306(8) -0.0006(7) 0.0029(6) -0.0116(6)
C38 0.0246(7) 0.0370(8) 0.0363(9) -0.0007(7) -0.0022(6) -0.0110(6)
C39 0.0285(8) 0.0331(8) 0.0358(9) -0.0027(7) -0.0050(7) -0.0055(6)
C40 0.0345(8) 0.0263(7) 0.0338(9) -0.0019(7) -0.0003(7) -0.0022(6)
C41 0.0346(8) 0.0258(7) 0.0337(9) -0.0019(6) 0.0056(7) -0.0071(6)
C42 0.0275(7) 0.0261(7) 0.0336(8) -0.0054(6) 0.0033(6) -0.0076(6)
C43 0.0251(7) 0.0243(7) 0.0242(7) -0.0081(6) 0.0031(5) -0.0052(5)
C44 0.0270(7) 0.0281(7) 0.0266(8) -0.0050(6) 0.0008(6) -0.0066(6)
C45 0.0270(7) 0.0283(7) 0.0258(8) -0.0058(6) 0.0030(6) -0.0126(6)
C46 0.0259(7) 0.0233(7) 0.0199(7) -0.0014(5) -0.0012(5) -0.0083(5)
C47 0.0281(7) 0.0292(7) 0.0309(8) -0.0088(6) 0.0024(6) -0.0128(6)
C48 0.0281(7) 0.0345(8) 0.0314(8) -0.0068(7) 0.0036(6) -0.0102(6)
C49 0.0397(9) 0.0368(9) 0.0310(9) -0.0055(7) 0.0004(7) 0.0027(7)
C50 0.0575(11) 0.0368(9) 0.0363(10) -0.0133(8) -0.0013(8) 0.0092(8)
C51 0.0658(13) 0.0291(9) 0.0471(11) -0.0161(8) -0.0081(9) -0.0036(8)
C52 0.0509(10) 0.0287(8) 0.0422(10) -0.0115(7) -0.0067(8) -0.0094(7)
C53 0.0351(8) 0.0233(7) 0.0235(7) -0.0026(6) -0.0044(6) -0.0050(6)
C54 0.0323(8) 0.0285(7) 0.0224(7) -0.0024(6) -0.0031(6) -0.0018(6)

loop_
_atom_type_symbol
_atom_type_description
_atom_type_scat_dispersion_real
_atom_type_scat_dispersion_imag
_atom_type_scat_source
C C 0.0033 0.0016
;
International Tables for Crystallography
(Vol. C, Tables 4.2.6.8 and 6.1.1.4)
;
H H 0.0000 0.0000
;
International Tables for Crystallography
(Vol. C, Table 6.1.1.4)
;
N N 0.0061 0.0033
;
International Tables for Crystallography
(Vol. C, Tables 4.2.6.8 and 6.1.1.4)
;
O O 0.0106 0.0060
;
International Tables for Crystallography
(Vol. C, Tables 4.2.6.8 and 6.1.1.4)
;

loop_
_geom_angle_atom_site_label_1
_geom_angle_atom_site_label_2
_geom_angle_atom_site_label_3
_geom_angle
C1 O1 C7 118.33(11)
C9 O2 C8 118.04(11)
C2 N1 C25 118.33(11)
C2 N1 C15 117.01(11)
C25 N1 C15 111.26(11)
C10 N2 C45 117.53(11)
C10 N2 C35 117.04(11)
C45 N2 C35 110.59(11)
C16 N3 C23 117.86(11)
C26 N4 C33 118.04(12)
C36 N5 C43 117.74(12)
C46 N6 C53 117.72(12)
O1 C1 C6 124.08(13)
O1 C1 C2 114.94(11)
C6 C1 C2 120.96(13)
C3 C2 N1 123.27(13)
C3 C2 C1 117.63(13)
N1 C2 C1 118.94(12)
C2 C3 C4 121.03(15)
C2 C3 H1 119.7(10)
C4 C3 H1 119.3(10)
C5 C4 C3 120.16(15)
C5 C4 H2 122.0(10)
C3 C4 H2 117.9(10)
C4 C5 C6 120.06(15)
C4 C5 H3 120.0(10)
C6 C5 H3 119.9(10)
C1 C6 C5 119.91(15)
C1 C6 H4 120.0(9)
C5 C6 H4 120.1(9)
O1 C7 C8 106.75(12)
O1 C7 H5 108.7(9)
C8 C7 H5 111.2(8)
O1 C7 H6 107.2(10)
C8 C7 H6 111.5(9)
H5 C7 H6 111.2(12)
O2 C8 C7 106.96(12)
O2 C8 H7 110.7(9)
C7 C8 H7 109.5(9)
O2 C8 H8 108.8(9)
C7 C8 H8 110.2(9)
H7 C8 H8 110.7(13)
O2 C9 C14 123.33(13)
O2 C9 C10 115.96(12)
C14 C9 C10 120.69(13)
C11 C10 C9 117.69(13)
C11 C10 N2 122.60(13)
C9 C10 N2 119.48(12)
C10 C11 C12 121.13(15)
C10 C11 H9 119.5(9)
C12 C11 H9 119.4(9)
C13 C12 C11 120.25(15)
C13 C12 H10 121.8(11)
C11 C12 H10 118.0(11)
C12 C13 C14 119.76(15)
C12 C13 H11 119.4(10)
C14 C13 H11 120.8(10)
C9 C14 C13 120.30(15)
C9 C14 H12 117.8(10)
C13 C14 H12 121.9(10)
N1 C15 C16 112.77(11)
N1 C15 H13 107.1(8)
C16 C15 H13 109.3(8)
N1 C15 H14 111.1(9)
C16 C15 H14 108.9(9)
H13 C15 H14 107.6(12)
N3 C16 C17 123.27(13)
N3 C16 C15 116.43(12)
C17 C16 C15 120.20(12)
C18 C17 C16 119.26(13)
C18 C17 H15 122.2(9)
C16 C17 H15 118.5(9)
C17 C18 C24 119.58(13)
C17 C18 H16 121.9(9)
C24 C18 H16 118.6(9)
C20 C19 C24 120.56(14)
C20 C19 H17 120.8(9)
C24 C19 H17 118.7(9)
C19 C20 C21 119.82(14)
C19 C20 H18 122.3(9)
C21 C20 H18 117.8(9)
C22 C21 C20 121.04(14)
C22 C21 H19 119.8(9)
C20 C21 H19 119.1(9)
C21 C22 C23 120.34(13)
C21 C22 H20 120.6(8)
C23 C22 H20 119.0(8)
N3 C23 C22 118.56(12)
N3 C23 C24 122.58(12)
C22 C23 C24 118.83(12)
C18 C24 C19 123.24(13)
C18 C24 C23 117.36(12)
C19 C24 C23 119.35(13)
N1 C25 C26 114.87(11)
N1 C25 H21 104.4(9)
C26 C25 H21 106.4(9)
N1 C25 H22 112.5(8)
C26 C25 H22 110.0(8)
H21 C25 H22 108.1(12)
N4 C26 C27 123.28(13)
N4 C26 C25 114.04(12)
C27 C26 C25 122.64(12)
C28 C27 C26 119.04(14)
C28 C27 H23 120.4(10)
C26 C27 H23 120.5(10)
C27 C28 C34 119.98(14)
C27 C28 H24 120.6(9)
C34 C28 H24 119.4(10)
C30 C29 C34 120.26(15)
C30 C29 H25 119.7(10)
C34 C29 H25 120.0(10)
C29 C30 C31 120.56(15)
C29 C30 H26 120.9(10)
C31 C30 H26 118.6(10)
C32 C31 C30 120.30(15)
C32 C31 H27 120.1(11)
C30 C31 H27 119.6(11)
C31 C32 C33 120.37(16)
C31 C32 H28 122.8(11)
C33 C32 H28 116.8(11)
N4 C33 C32 118.31(14)
N4 C33 C34 122.37(13)
C32 C33 C34 119.31(14)
C28 C34 C33 117.24(13)
C28 C34 C29 123.59(14)
C33 C34 C29 119.16(13)
N2 C35 C36 110.64(11)
N2 C35 H29 109.8(9)
C36 C35 H29 109.0(8)
N2 C35 H30 111.5(9)
C36 C35 H30 108.3(9)
H29 C35 H30 107.5(12)
N5 C36 C37 123.25(13)
N5 C36 C35 117.25(12)
C37 C36 C35 119.49(12)
C38 C37 C36 119.47(14)
C38 C37 H31 122.0(9)
C36 C37 H31 118.5(9)
C37 C38 C44 119.50(14)
C37 C38 H32 120.2(9)
C44 C38 H32 120.3(9)
C40 C39 C44 120.64(15)
C40 C39 H33 120.7(10)
C44 C39 H33 118.6(10)
C39 C40 C41 119.96(15)
C39 C40 H34 120.2(10)
C41 C40 H34 119.8(10)
C42 C41 C40 120.88(14)
C42 C41 H35 120.1(9)
C40 C41 H35 119.0(9)
C41 C42 C43 120.38(14)
C41 C42 H36 121.8(10)
C43 C42 H36 117.8(10)
N5 C43 C42 118.61(12)
N5 C43 C44 122.58(12)
C42 C43 C44 118.79(13)
C39 C44 C38 123.42(14)
C39 C44 C43 119.26(13)
C38 C44 C43 117.31(13)
N2 C45 C46 114.54(11)
N2 C45 H37 114.2(9)
C46 C45 H37 107.5(9)
N2 C45 H38 106.4(8)
C46 C45 H38 107.2(9)
H37 C45 H38 106.4(12)
N6 C46 C47 123.17(13)
N6 C46 C45 114.64(12)
C47 C46 C45 122.14(12)
C48 C47 C46 119.72(13)
C48 C47 H39 121.3(9)
C46 C47 H39 119.0(9)
C47 C48 C54 119.33(14)
C47 C48 H40 121.4(10)
C54 C48 H40 119.3(10)
C50 C49 C54 120.26(17)
C50 C49 H41 122.8(11)
C54 C49 H41 116.9(11)
C49 C50 C51 120.37(16)
C49 C50 H42 120.2(11)
C51 C50 H42 119.4(11)
C52 C51 C50 120.98(17)
C52 C51 H43 119.6(12)
C50 C51 H43 119.4(12)
C51 C52 C53 119.93(17)
C51 C52 H44 122.1(11)
C53 C52 H44 117.9(11)
N6 C53 C54 122.74(13)
N6 C53 C52 117.90(14)
C54 C53 C52 119.36(14)
C48 C54 C53 117.32(13)
C48 C54 C49 123.58(15)
C53 C54 C49 119.10(14)

loop_
_geom_bond_atom_site_label_1
_geom_bond_atom_site_label_2
_geom_bond_distance
O1 C1 1.3741(16)
O1 C7 1.4306(16)
O2 C9 1.3752(17)
O2 C8 1.4315(17)
N1 C2 1.4140(17)
N1 C25 1.4554(17)
N1 C15 1.4687(17)
N2 C10 1.4210(18)
N2 C45 1.4535(17)
N2 C35 1.4723(17)
N3 C16 1.3167(17)
N3 C23 1.3716(17)
N4 C26 1.3223(17)
N4 C33 1.3732(18)
N5 C36 1.3187(17)
N5 C43 1.3743(18)
N6 C46 1.3224(17)
N6 C53 1.3703(18)
C1 C6 1.382(2)
C1 C2 1.4144(19)
C2 C3 1.389(2)
C3 C4 1.396(2)
C3 H1 0.987(19)
C4 C5 1.375(2)
C4 H2 0.974(17)
C5 C6 1.388(2)
C5 H3 1.010(18)
C6 H4 0.979(17)
C7 C8 1.497(2)
C7 H5 0.995(15)
C7 H6 1.028(17)
C8 H7 1.021(17)
C8 H8 1.029(17)
C9 C14 1.384(2)
C9 C10 1.4108(19)
C10 C11 1.388(2)
C11 C12 1.395(2)
C11 H9 0.975(16)
C12 C13 1.373(2)
C12 H10 0.991(19)
C13 C14 1.386(2)
C13 H11 1.001(19)
C14 H12 0.927(17)
C15 C16 1.5087(19)
C15 H13 0.996(15)
C15 H14 0.985(16)
C16 C17 1.4191(18)
C17 C18 1.361(2)
C17 H15 0.977(17)
C18 C24 1.4117(19)
C18 H16 0.979(16)
C19 C20 1.367(2)
C19 C24 1.416(2)
C19 H17 1.021(17)
C20 C21 1.410(2)
C20 H18 0.997(16)
C21 C22 1.367(2)
C21 H19 0.990(17)
C22 C23 1.4125(19)
C22 H20 1.010(15)
C23 C24 1.4189(18)
C25 C26 1.5120(19)
C25 H21 0.999(16)
C25 H22 1.031(15)
C26 C27 1.4071(19)
C27 C28 1.364(2)
C27 H23 0.973(17)
C28 C34 1.411(2)
C28 H24 1.004(17)
C29 C30 1.364(2)
C29 C34 1.420(2)
C29 H25 1.022(18)
C30 C31 1.412(2)
C30 H26 1.019(17)
C31 C32 1.370(2)
C31 H27 0.976(19)
C32 C33 1.413(2)
C32 H28 0.948(19)
C33 C34 1.413(2)
C35 C36 1.509(2)
C35 H29 1.017(16)
C35 H30 1.009(16)
C36 C37 1.4194(19)
C37 C38 1.357(2)
C37 H31 0.988(16)
C38 C44 1.416(2)
C38 H32 1.009(17)
C39 C40 1.368(2)
C39 C44 1.414(2)
C39 H33 0.999(17)
C40 C41 1.407(2)
C40 H34 0.995(16)
C41 C42 1.369(2)
C41 H35 0.989(17)
C42 C43 1.4138(19)
C42 H36 0.999(17)
C43 C44 1.4203(19)
C45 C46 1.5097(19)
C45 H37 1.010(15)
C45 H38 0.999(15)
C46 C47 1.4072(19)
C47 C48 1.361(2)
C47 H39 0.983(16)
C48 C54 1.413(2)
C48 H40 1.032(19)
C49 C50 1.363(3)
C49 C54 1.420(2)
C49 H41 1.002(19)
C50 C51 1.408(3)
C50 H42 1.003(19)
C51 C52 1.365(2)
C51 H43 0.96(2)
C52 C53 1.415(2)
C52 H44 0.993(19)
C53 C54 1.415(2)

loop_
_geom_torsion_atom_site_label_1
_geom_torsion_atom_site_label_2
_geom_torsion_atom_site_label_3
_geom_torsion_atom_site_label_4
_geom_torsion
C7 O1 C1 C6 -1.24(19)
C7 O1 C1 C2 -179.40(12)
C25 N1 C2 C3 -11.35(19)
C15 N1 C2 C3 126.14(15)
C25 N1 C2 C1 164.00(12)
C15 N1 C2 C1 -58.51(16)
O1 C1 C2 C3 172.74(12)
C6 C1 C2 C3 -5.5(2)
O1 C1 C2 N1 -2.87(17)
C6 C1 C2 N1 178.91(13)
N1 C2 C3 C4 177.45(13)
C1 C2 C3 C4 2.0(2)
C2 C3 C4 C5 1.9(2)
C3 C4 C5 C6 -2.6(2)
O1 C1 C6 C5 -173.12(13)
C2 C1 C6 C5 4.9(2)
C4 C5 C6 C1 -0.8(2)
C1 O1 C7 C8 169.31(11)
C9 O2 C8 C7 170.63(11)
O1 C7 C8 O2 -72.52(14)
C8 O2 C9 C14 3.1(2)
C8 O2 C9 C10 -175.04(12)
O2 C9 C10 C11 173.69(12)
C14 C9 C10 C11 -4.5(2)
O2 C9 C10 N2 -1.01(18)
C14 C9 C10 N2 -179.21(13)
C45 N2 C10 C11 -10.70(19)
C35 N2 C10 C11 124.64(15)
C45 N2 C10 C9 163.73(12)
C35 N2 C10 C9 -60.93(17)
C9 C10 C11 C12 1.6(2)
N2 C10 C11 C12 176.16(14)
C10 C11 C12 C13 1.7(3)
C11 C12 C13 C14 -2.2(3)
O2 C9 C14 C13 -173.97(14)
C10 C9 C14 C13 4.1(2)
C12 C13 C14 C9 -0.7(3)
C2 N1 C15 C16 140.72(12)
C25 N1 C15 C16 -78.94(14)
C23 N3 C16 C17 -3.07(19)
C23 N3 C16 C15 173.23(11)
N1 C15 C16 N3 144.54(12)
N1 C15 C16 C17 -39.04(17)
N3 C16 C17 C18 2.7(2)
C15 C16 C17 C18 -173.48(13)
C16 C17 C18 C24 -0.1(2)
C24 C19 C20 C21 -1.7(2)
C19 C20 C21 C22 1.0(2)
C20 C21 C22 C23 1.2(2)
C16 N3 C23 C22 -177.16(12)
C16 N3 C23 C24 0.95(18)
C21 C22 C23 N3 175.44(13)
C21 C22 C23 C24 -2.7(2)
C17 C18 C24 C19 175.61(13)
C17 C18 C24 C23 -1.9(2)
C20 C19 C24 C18 -177.22(14)
C20 C19 C24 C23 0.2(2)
N3 C23 C24 C18 1.49(19)
C22 C23 C24 C18 179.59(13)
N3 C23 C24 C19 -176.08(12)
C22 C23 C24 C19 2.01(19)
C2 N1 C25 C26 -78.38(16)
C15 N1 C25 C26 141.86(12)
C33 N4 C26 C27 -1.7(2)
C33 N4 C26 C25 176.12(12)
N1 C25 C26 N4 -168.59(12)
N1 C25 C26 C27 9.3(2)
N4 C26 C27 C28 1.6(2)
C25 C26 C27 C28 -176.02(14)
C26 C27 C28 C34 0.5(2)
C34 C29 C30 C31 -0.8(2)
C29 C30 C31 C32 1.8(3)
C30 C31 C32 C33 -0.6(3)
C26 N4 C33 C32 -179.14(13)
C26 N4 C33 C34 -0.3(2)
C31 C32 C33 N4 177.38(14)
C31 C32 C33 C34 -1.5(2)
C27 C28 C34 C33 -2.3(2)
C27 C28 C34 C29 176.27(14)
N4 C33 C34 C28 2.3(2)
C32 C33 C34 C28 -178.88(14)
N4 C33 C34 C29 -176.38(13)
C32 C33 C34 C29 2.4(2)
C30 C29 C34 C28 -179.90(14)
C30 C29 C34 C33 -1.3(2)
C10 N2 C35 C36 147.95(12)
C45 N2 C35 C36 -73.80(14)
C43 N5 C36 C37 -2.8(2)
C43 N5 C36 C35 176.15(11)
N2 C35 C36 N5 119.37(13)
N2 C35 C36 C37 -61.63(17)
N5 C36 C37 C38 3.9(2)
C35 C36 C37 C38 -175.05(14)
C36 C37 C38 C44 -1.0(2)
C44 C39 C40 C41 -2.1(2)
C39 C40 C41 C42 1.6(2)
C40 C41 C42 C43 1.0(2)
C36 N5 C43 C42 -178.90(12)
C36 N5 C43 C44 -0.98(19)
C41 C42 C43 N5 174.91(13)
C41 C42 C43 C44 -3.1(2)
C40 C39 C44 C38 -178.85(15)
C40 C39 C44 C43 0.0(2)
C37 C38 C44 C39 176.42(15)
C37 C38 C44 C43 -2.4(2)
N5 C43 C44 C39 -175.32(13)
C42 C43 C44 C39 2.6(2)
N5 C43 C44 C38 3.6(2)
C42 C43 C44 C38 -178.50(13)
C10 N2 C45 C46 -73.64(16)
C35 N2 C45 C46 148.34(12)
C53 N6 C46 C47 -0.5(2)
C53 N6 C46 C45 176.91(12)
N2 C45 C46 N6 177.95(12)
N2 C45 C46 C47 -4.6(2)
N6 C46 C47 C48 -0.2(2)
C45 C46 C47 C48 -177.47(14)
C46 C47 C48 C54 1.0(2)
C54 C49 C50 C51 -0.9(3)
C49 C50 C51 C52 0.5(3)
C50 C51 C52 C53 0.3(3)
C46 N6 C53 C54 0.5(2)
C46 N6 C53 C52 -178.75(13)
C51 C52 C53 N6 178.65(15)
C51 C52 C53 C54 -0.6(2)
C47 C48 C54 C53 -1.0(2)
C47 C48 C54 C49 178.25(14)
N6 C53 C54 C48 0.2(2)
C52 C53 C54 C48 179.48(14)
N6 C53 C54 C49 -179.03(13)
C52 C53 C54 C49 0.2(2)
C50 C49 C54 C48 -178.65(15)
C50 C49 C54 C53 0.6(2)
